data_1557493
loop_
_publ_author_name
'Ptak, Maciej'
'Svane, Katrine L.'
'Collings, Ines E.'
'Paraguassu, Waldeci'

_publ_section_title
;
 Effect of Alkali and Trivalent Metal Ions on the High-Pressure Phase
 Transition of [C2H5NH3]MI0.5MIII0.5(HCOO)3 (MI = Na, K and MIII = Cr, Al)
 Heterometallic Perovskites
;
_journal_name_full 'The Journal of Physical Chemistry C'
_journal_paper_doi 10.1021/acs.jpcc.0c00372
_journal_year 2020
_chemical_formula_moiety 'C6 H6 Cr K O12, 2(C2 H8 N)'
_chemical_formula_sum 'C10 H22 Cr K N2 O12'
_chemical_formula_weight 453.39
_space_group_crystal_system monoclinic
_space_group_IT_number 14
_space_group_name_Hall '-P 2yn'
_space_group_name_H-M_alt 'P 1 21/n 1'
_atom_sites_solution_hydrogens geom
_audit_creation_method SHELXL-2016/6
_cell_angle_alpha 90
_cell_angle_beta 87.379(11)
_cell_angle_gamma 90
_cell_formula_units_Z 2
_cell_length_a 8.3247(17)
_cell_length_b 8.8916(15)
_cell_length_c 12.3381(14)
_cell_measurement_reflns_used 372
_cell_measurement_temperature 293(2)
_cell_measurement_theta_max 17.4570
_cell_measurement_theta_min 2.6790
_cell_volume 912.3(3)
_computing_cell_refinement 'CrysAlisPro (Agilent Technologies, 2013)'
_computing_data_reduction 'CrysAlisPro (Agilent Technologies, 2013)'
_computing_molecular_graphics 'SHELXLE-2011 (Huebschle, 2011)'
_computing_structure_refinement 'SHELXL-2016/6 (Sheldrick, 2016)'
_computing_structure_solution 'SHELXT 2014/5 (Sheldrick, 2014)'
_diffrn_ambient_pressure '0.91 GPa'
_diffrn_ambient_temperature 293(2)
_diffrn_detector_area_resol_mean 7
_diffrn_measured_fraction_theta_full 0.680
_diffrn_measured_fraction_theta_max 0.368
_diffrn_measurement_device_type 'ID15B beamline, ESRF'
_diffrn_measurement_method 'omega scans'
_diffrn_radiation_type synchrotron
_diffrn_radiation_wavelength 0.41115
_diffrn_reflns_av_R_equivalents 0.0425
_diffrn_reflns_av_unetI/netI 0.0682
_diffrn_reflns_Laue_measured_fraction_full 0.680
_diffrn_reflns_Laue_measured_fraction_max 0.368
_diffrn_reflns_limit_h_max 9
_diffrn_reflns_limit_h_min -9
_diffrn_reflns_limit_k_max 11
_diffrn_reflns_limit_k_min -12
_diffrn_reflns_limit_l_max 19
_diffrn_reflns_limit_l_min -17
_diffrn_reflns_number 3359
_diffrn_reflns_point_group_measured_fraction_full 0.680
_diffrn_reflns_point_group_measured_fraction_max 0.368
_diffrn_reflns_theta_full 14.282
_diffrn_reflns_theta_max 22.012
_diffrn_reflns_theta_min 2.134
_diffrn_source synchrotron
_exptl_absorpt_coefficient_mu 0.211
_exptl_absorpt_correction_T_max 1.00000
_exptl_absorpt_correction_T_min 0.88130
_exptl_absorpt_correction_type multi-scan
_exptl_absorpt_process_details
;
CrysAlisPro 1.171.39.46 (Rigaku Oxford Diffraction, 2018)
Empirical absorption correction using spherical harmonics,
 implemented in SCALE3 ABSPACK scaling algorithm.
;
_exptl_crystal_colour 'dark blue'
_exptl_crystal_density_diffrn 1.650
_exptl_crystal_description block
_exptl_crystal_F_000 470
_exptl_crystal_size_max 0.040
_exptl_crystal_size_mid 0.030
_exptl_crystal_size_min 0.010
_refine_diff_density_max 0.458
_refine_diff_density_min -0.709
_refine_diff_density_rms 0.081
_refine_ls_extinction_method none
_refine_ls_goodness_of_fit_ref 0.981
_refine_ls_hydrogen_treatment constr
_refine_ls_matrix_type full
_refine_ls_number_parameters 123
_refine_ls_number_reflns 2134
_refine_ls_number_restraints 12
_refine_ls_restrained_S_all 0.979
_refine_ls_R_factor_all 0.1217
_refine_ls_R_factor_gt 0.0675
_refine_ls_shift/su_max 0.000
_refine_ls_shift/su_mean 0.000
_refine_ls_structure_factor_coef Fsqd
_refine_ls_weighting_details 'w=1/[\s^2^(Fo^2^)+(0.0899P)^2^+0.3443P] where P=(Fo^2^+2Fc^2^)/3'
_refine_ls_weighting_scheme calc
_refine_ls_wR_factor_gt 0.1717
_refine_ls_wR_factor_ref 0.2293
_reflns_Friedel_coverage 0.000
_reflns_number_gt 894
_reflns_number_total 2134
_reflns_threshold_expression 'I > 2\s(I)'
_cod_data_source_file jp0c00372_si_002.cif
_cod_data_source_block EtaKCrF_c3_p03
_cod_original_sg_symbol_H-M 'P 21/n'
_cod_database_code 1557493
_shelx_shelxl_version_number 2016/6
_shelx_space_group_comment
;
The symmetry employed for this shelxl refinement is uniquely defined
by the following loop, which should always be used as a source of
symmetry information in preference to the above space-group names.
They are only intended as comments.
;

loop_
_space_group_symop_operation_xyz
'x, y, z'
'-x+1/2, y+1/2, -z+1/2'
'-x, -y, -z'
'x-1/2, -y-1/2, z-1/2'

loop_
_atom_site_label
_atom_site_type_symbol
_atom_site_fract_x
_atom_site_fract_y
_atom_site_fract_z
_atom_site_U_iso_or_equiv
_atom_site_adp_type
_atom_site_occupancy
_atom_site_site_symmetry_order
_atom_site_calc_flag
_atom_site_refinement_flags_posn
_atom_site_refinement_flags_adp
_atom_site_refinement_flags_occupancy
_atom_site_disorder_assembly
_atom_site_disorder_group
Cr1 Cr 0.500000 0.500000 0.500000 0.0444(3) Uani 1 2 d S . P . .
K1 K 0.500000 0.500000 1.000000 0.0499(4) Uani 1 2 d S . P . .
C1 C 0.7724(7) 0.3044(6) 0.4495(4) 0.0651(14) Uani 1 1 d . U . . .
H1 H 0.734269 0.252167 0.510748 0.078 Uiso 1 1 calc R U . . .
C2 C 0.3257(7) 0.2141(6) 0.5102(4) 0.0674(14) Uani 1 1 d . U . . .
H2 H 0.267245 0.251244 0.453543 0.081 Uiso 1 1 calc R U . . .
C3 C 0.5817(7) 0.4875(5) 0.7259(4) 0.0572(12) Uani 1 1 d . U . . .
H3 H 0.476610 0.453610 0.737252 0.069 Uiso 1 1 calc R U . . .
O1 O 0.6901(4) 0.4153(4) 0.4197(2) 0.0579(9) Uani 1 1 d . U . . .
O2 O 0.8994(5) 0.2591(4) 0.4044(3) 0.0747(12) Uani 1 1 d . U . . .
O3 O 0.4324(4) 0.2976(4) 0.5477(2) 0.0567(9) Uani 1 1 d . U . . .
O4 O 0.2946(6) 0.0881(5) 0.5434(4) 0.0900(14) Uani 1 1 d . U . . .
O5 O 0.6287(5) 0.5153(3) 0.6301(2) 0.0555(9) Uani 1 1 d . U . . .
O6 O 0.6627(5) 0.5011(4) 0.8062(3) 0.0731(12) Uani 1 1 d . U . . .
N1 N 1.0113(6) 0.4289(6) 0.2253(4) 0.0694(13) Uani 1 1 d . U . . .
H1A H 0.982847 0.374038 0.283353 0.104 Uiso 1 1 calc R U . . .
H1B H 1.117766 0.438500 0.220469 0.104 Uiso 1 1 calc R U . . .
H1C H 0.978188 0.383618 0.165946 0.104 Uiso 1 1 calc R U . . .
C4 C 0.9368(10) 0.5788(8) 0.2353(6) 0.094(2) Uani 1 1 d . U . . .
H4A H 0.964989 0.637270 0.170803 0.113 Uiso 1 1 calc R U . . .
H4B H 0.820698 0.568105 0.240338 0.113 Uiso 1 1 calc R U . . .
C5 C 0.9888(12) 0.6571(9) 0.3293(8) 0.131(3) Uani 1 1 d . U . . .
H5A H 1.098040 0.689650 0.316713 0.196 Uiso 1 1 calc R U . . .
H5B H 0.982051 0.591064 0.390895 0.196 Uiso 1 1 calc R U . . .
H5C H 0.921107 0.743053 0.343183 0.196 Uiso 1 1 calc R U . . .

loop_
_atom_site_aniso_label
_atom_site_aniso_U_11
_atom_site_aniso_U_22
_atom_site_aniso_U_33
_atom_site_aniso_U_23
_atom_site_aniso_U_13
_atom_site_aniso_U_12
Cr1 0.0355(8) 0.0548(8) 0.0427(5) 0.0035(3) 0.0011(4) 0.0017(3)
K1 0.0413(11) 0.0583(11) 0.0495(6) -0.0025(5) 0.0031(6) 0.0004(5)
C1 0.056(4) 0.073(4) 0.065(3) 0.010(2) 0.012(2) 0.009(2)
C2 0.066(5) 0.062(4) 0.075(3) 0.010(2) -0.009(3) -0.008(2)
C3 0.044(4) 0.078(4) 0.050(2) 0.0058(18) -0.002(2) -0.0024(19)
O1 0.050(3) 0.069(3) 0.0536(15) 0.0084(14) 0.0070(15) 0.0099(14)
O2 0.064(3) 0.073(3) 0.084(2) 0.0115(19) 0.022(2) 0.0179(17)
O3 0.054(3) 0.061(2) 0.0557(16) 0.0032(13) -0.0045(15) -0.0050(14)
O4 0.096(4) 0.068(3) 0.108(3) 0.022(2) -0.024(3) -0.028(2)
O5 0.048(3) 0.072(3) 0.0464(14) 0.0066(12) -0.0004(14) -0.0032(13)
O6 0.043(3) 0.131(4) 0.0457(16) 0.0079(15) -0.0022(16) -0.0093(16)
N1 0.058(4) 0.091(4) 0.060(2) -0.004(2) 0.000(2) -0.011(2)
C4 0.070(6) 0.104(6) 0.106(4) 0.031(4) 0.016(4) 0.006(3)
C5 0.125(8) 0.092(6) 0.171(8) -0.038(6) 0.033(6) -0.022(5)

loop_
_atom_type_symbol
_atom_type_description
_atom_type_scat_dispersion_real
_atom_type_scat_dispersion_imag
_atom_type_scat_source
C C -0.0001 0.0005 'International Tables Vol C Tables 4.2.6.8 and 6.1.1.4'
H H 0.0000 0.0000 'International Tables Vol C Tables 4.2.6.8 and 6.1.1.4'
N N 0.0006 0.0010 'International Tables Vol C Tables 4.2.6.8 and 6.1.1.4'
O O 0.0018 0.0018 'International Tables Vol C Tables 4.2.6.8 and 6.1.1.4'
K K 0.0805 0.0845 'International Tables Vol C Tables 4.2.6.8 and 6.1.1.4'
Cr Cr 0.1612 0.2219 'International Tables Vol C Tables 4.2.6.8 and 6.1.1.4'

loop_
_geom_angle_atom_site_label_1
_geom_angle_atom_site_label_2
_geom_angle_atom_site_label_3
_geom_angle
_geom_angle_site_symmetry_1
_geom_angle_site_symmetry_3
_geom_angle_publ_flag
O3 Cr1 O3 180.0 . 3_666 ?
O3 Cr1 O5 88.75(13) . . ?
O3 Cr1 O5 91.25(13) 3_666 . ?
O3 Cr1 O5 91.25(13) . 3_666 ?
O3 Cr1 O5 88.75(13) 3_666 3_666 ?
O5 Cr1 O5 180.0 . 3_666 ?
O3 Cr1 O1 90.76(14) . . ?
O3 Cr1 O1 89.25(14) 3_666 . ?
O5 Cr1 O1 88.98(14) . . ?
O5 Cr1 O1 91.02(14) 3_666 . ?
O3 Cr1 O1 89.24(14) . 3_666 ?
O3 Cr1 O1 90.76(14) 3_666 3_666 ?
O5 Cr1 O1 91.02(14) . 3_666 ?
O5 Cr1 O1 88.98(14) 3_666 3_666 ?
O1 Cr1 O1 180.0 . 3_666 ?
O4 K1 O4 180.0 4_666 2_556 ?
O4 K1 O6 104.60(14) 4_666 3_667 ?
O4 K1 O6 75.40(14) 2_556 3_667 ?
O4 K1 O6 75.41(14) 4_666 . ?
O4 K1 O6 104.59(14) 2_556 . ?
O6 K1 O6 180.0 3_667 . ?
O4 K1 O2 98.19(13) 4_666 4_566 ?
O4 K1 O2 81.81(13) 2_556 4_566 ?
O6 K1 O2 103.19(10) 3_667 4_566 ?
O6 K1 O2 76.81(10) . 4_566 ?
O4 K1 O2 81.81(13) 4_666 2_656 ?
O4 K1 O2 98.19(13) 2_556 2_656 ?
O6 K1 O2 76.81(10) 3_667 2_656 ?
O6 K1 O2 103.19(10) . 2_656 ?
O2 K1 O2 180.00(9) 4_566 2_656 ?
O4 K1 C2 160.26(13) 4_666 2_556 ?
O4 K1 C2 19.74(13) 2_556 2_556 ?
O6 K1 C2 69.95(13) 3_667 2_556 ?
O6 K1 C2 110.05(13) . 2_556 ?
O2 K1 C2 101.53(14) 4_566 2_556 ?
O2 K1 C2 78.47(14) 2_656 2_556 ?
O4 K1 C2 19.74(13) 4_666 4_666 ?
O4 K1 C2 160.26(13) 2_556 4_666 ?
O6 K1 C2 110.05(13) 3_667 4_666 ?
O6 K1 C2 69.95(13) . 4_666 ?
O2 K1 C2 78.47(14) 4_566 4_666 ?
O2 K1 C2 101.53(14) 2_656 4_666 ?
C2 K1 C2 180.0 2_556 4_666 ?
O4 K1 C1 70.60(15) 4_666 2_656 ?
O4 K1 C1 109.40(15) 2_556 2_656 ?
O6 K1 C1 95.90(12) 3_667 2_656 ?
O6 K1 C1 84.10(12) . 2_656 ?
O2 K1 C1 159.91(10) 4_566 2_656 ?
O2 K1 C1 20.09(10) 2_656 2_656 ?
C2 K1 C1 90.77(15) 2_556 2_656 ?
C2 K1 C1 89.23(15) 4_666 2_656 ?
O4 K1 C1 109.40(15) 4_666 4_566 ?
O4 K1 C1 70.60(15) 2_556 4_566 ?
O6 K1 C1 84.10(12) 3_667 4_566 ?
O6 K1 C1 95.90(12) . 4_566 ?
O2 K1 C1 20.09(10) 4_566 4_566 ?
O2 K1 C1 159.91(10) 2_656 4_566 ?
C2 K1 C1 89.23(15) 2_556 4_566 ?
C2 K1 C1 90.77(15) 4_666 4_566 ?
C1 K1 C1 180.0 2_656 4_566 ?
O4 K1 C3 92.63(14) 4_666 . ?
O4 K1 C3 87.37(14) 2_556 . ?
O6 K1 C3 161.20(13) 3_667 . ?
O6 K1 C3 18.80(13) . . ?
O2 K1 C3 66.26(11) 4_566 . ?
O2 K1 C3 113.74(11) 2_656 . ?
C2 K1 C3 96.15(13) 2_556 . ?
C2 K1 C3 83.85(13) 4_666 . ?
C1 K1 C3 96.92(12) 2_656 . ?
C1 K1 C3 83.08(12) 4_566 . ?
O4 K1 C3 87.37(14) 4_666 3_667 ?
O4 K1 C3 92.63(14) 2_556 3_667 ?
O6 K1 C3 18.80(13) 3_667 3_667 ?
O6 K1 C3 161.20(13) . 3_667 ?
O2 K1 C3 113.74(11) 4_566 3_667 ?
O2 K1 C3 66.26(11) 2_656 3_667 ?
C2 K1 C3 83.85(13) 2_556 3_667 ?
C2 K1 C3 96.15(13) 4_666 3_667 ?
C1 K1 C3 83.08(12) 2_656 3_667 ?
C1 K1 C3 96.92(12) 4_566 3_667 ?
C3 K1 C3 180.0 . 3_667 ?
O2 C1 O1 125.8(5) . . ?
O2 C1 K1 49.4(3) . 2_646 ?
O1 C1 K1 173.7(3) . 2_646 ?
O2 C1 H1 117.1 . . ?
O1 C1 H1 117.1 . . ?
K1 C1 H1 67.9 2_646 . ?
O4 C2 O3 124.1(6) . . ?
O4 C2 K1 47.4(3) . 2_546 ?
O3 C2 K1 160.2(4) . 2_546 ?
O4 C2 H2 118.0 . . ?
O3 C2 H2 118.0 . . ?
K1 C2 H2 73.7 2_546 . ?
O6 C3 O5 125.6(5) . . ?
O6 C3 K1 44.9(2) . . ?
O5 C3 K1 165.0(4) . . ?
O6 C3 H3 117.2 . . ?
O5 C3 H3 117.2 . . ?
K1 C3 H3 73.6 . . ?
C1 O1 Cr1 125.6(3) . . ?
C1 O2 K1 110.5(3) . 2_646 ?
C2 O3 Cr1 128.6(4) . . ?
C2 O4 K1 112.9(4) . 2_546 ?
C3 O5 Cr1 126.6(4) . . ?
C3 O6 K1 116.3(3) . . ?
C4 N1 H1A 109.5 . . ?
C4 N1 H1B 109.5 . . ?
H1A N1 H1B 109.5 . . ?
C4 N1 H1C 109.5 . . ?
H1A N1 H1C 109.5 . . ?
H1B N1 H1C 109.5 . . ?
C5 C4 N1 111.4(7) . . ?
C5 C4 H4A 109.3 . . ?
N1 C4 H4A 109.3 . . ?
C5 C4 H4B 109.3 . . ?
N1 C4 H4B 109.3 . . ?
H4A C4 H4B 108.0 . . ?
C4 C5 H5A 109.5 . . ?
C4 C5 H5B 109.5 . . ?
H5A C5 H5B 109.5 . . ?
C4 C5 H5C 109.5 . . ?
H5A C5 H5C 109.5 . . ?
H5B C5 H5C 109.5 . . ?

loop_
_geom_bond_atom_site_label_1
_geom_bond_atom_site_label_2
_geom_bond_distance
_geom_bond_site_symmetry_2
_geom_bond_publ_flag
Cr1 O3 1.968(3) . ?
Cr1 O3 1.968(3) 3_666 ?
Cr1 O5 1.975(3) . ?
Cr1 O5 1.975(3) 3_666 ?
Cr1 O1 1.977(3) . ?
Cr1 O1 1.977(3) 3_666 ?
K1 O4 2.652(5) 4_666 ?
K1 O4 2.652(5) 2_556 ?
K1 O6 2.694(3) 3_667 ?
K1 O6 2.694(3) . ?
K1 O2 2.737(4) 4_566 ?
K1 O2 2.737(4) 2_656 ?
K1 C2 3.320(6) 2_556 ?
K1 C2 3.320(6) 4_666 ?
K1 C1 3.378(5) 2_656 ?
K1 C1 3.378(5) 4_566 ?
K1 C3 3.421(5) . ?
K1 C3 3.421(5) 3_667 ?
C1 O2 1.239(6) . ?
C1 O1 1.266(6) . ?
C1 H1 0.9300 . ?
C2 O4 1.217(6) . ?
C2 O3 1.261(7) . ?
C2 H2 0.9300 . ?
C3 O6 1.230(6) . ?
C3 O5 1.253(5) . ?
C3 H3 0.9300 . ?
N1 C4 1.473(9) . ?
N1 H1A 0.8900 . ?
N1 H1B 0.8900 . ?
N1 H1C 0.8900 . ?
C4 C5 1.438(12) . ?
C4 H4A 0.9700 . ?
C4 H4B 0.9700 . ?
C5 H5A 0.9600 . ?
C5 H5B 0.9600 . ?
C5 H5C 0.9600 . ?
